data_7208880
loop_
_publ_author_name
'Huang, Sheng-Li'
'Zhang, Long'
'Lin, Yue-Jian'
'Jin, Guo-Xin'

_publ_section_title
;
 Discrepant gas adsorption in isostructural heterometallic coordination
 polymers: strong dependence of metal identity
;
_journal_issue 1
_journal_name_full CrystEngComm
_journal_page_first 78
_journal_paper_doi 10.1039/c2ce26072g
_journal_volume 15
_journal_year 2013
_chemical_formula_sum 'C41 H65 N11 Ni2 O16 Zn'
_chemical_formula_weight 1150.83
_chemical_name_systematic
;
?
;
_space_group_IT_number 2
_symmetry_cell_setting triclinic
_symmetry_space_group_name_Hall '-P 1'
_symmetry_space_group_name_H-M 'P -1'
_atom_sites_solution_hydrogens geom
_atom_sites_solution_primary direct
_atom_sites_solution_secondary difmap
_audit_creation_method SHELXL-97
_cell_angle_alpha 94.3610(10)
_cell_angle_beta 91.3170(10)
_cell_angle_gamma 113.5840(10)
_cell_formula_units_Z 2
_cell_length_a 11.4882(8)
_cell_length_b 11.5521(8)
_cell_length_c 21.6308(16)
_cell_measurement_reflns_used 5186
_cell_measurement_temperature 173(2)
_cell_measurement_theta_max 27.94
_cell_measurement_theta_min 2.21
_cell_volume 2618.8(3)
_computing_cell_refinement 'Bruker SAINT'
_computing_data_collection 'Bruker APEX2'
_computing_data_reduction 'Bruker SAINT'
_computing_molecular_graphics 'Bruker SHELXTL'
_computing_publication_material 'Bruker SHELXTL'
_computing_structure_refinement 'SHELXL-97 (Sheldrick, 1997)'
_computing_structure_solution 'SHELXS-97 (Sheldrick, 1990)'
_diffrn_ambient_temperature 173(2)
_diffrn_measured_fraction_theta_full 0.986
_diffrn_measured_fraction_theta_max 0.986
_diffrn_measurement_device_type 'Bruker APEX-II CCD'
_diffrn_measurement_method '\f and \w scans'
_diffrn_radiation_monochromator graphite
_diffrn_radiation_source 'fine-focus sealed tube'
_diffrn_radiation_type MoK\a
_diffrn_radiation_wavelength 0.71073
_diffrn_reflns_av_R_equivalents 0.0302
_diffrn_reflns_av_sigmaI/netI 0.0675
_diffrn_reflns_limit_h_max 14
_diffrn_reflns_limit_h_min -13
_diffrn_reflns_limit_k_max 14
_diffrn_reflns_limit_k_min -14
_diffrn_reflns_limit_l_max 19
_diffrn_reflns_limit_l_min -27
_diffrn_reflns_number 18675
_diffrn_reflns_theta_full 27.01
_diffrn_reflns_theta_max 27.01
_diffrn_reflns_theta_min 0.95
_diffrn_standards_decay_% 3.76
_exptl_absorpt_coefficient_mu 1.241
_exptl_absorpt_correction_T_max 0.8553
_exptl_absorpt_correction_T_min 0.7806
_exptl_absorpt_correction_type multi-scan
_exptl_absorpt_process_details sadabs
_exptl_crystal_colour yellow
_exptl_crystal_density_diffrn 1.459
_exptl_crystal_density_method 'not measured'
_exptl_crystal_description prism
_exptl_crystal_F_000 1204
_exptl_crystal_size_max 0.21
_exptl_crystal_size_mid 0.18
_exptl_crystal_size_min 0.13
_platon_squeeze_details
;
;
_refine_diff_density_max 0.621
_refine_diff_density_min -0.522
_refine_diff_density_rms 0.108
_refine_ls_extinction_method none
_refine_ls_goodness_of_fit_ref 1.065
_refine_ls_hydrogen_treatment mixed
_refine_ls_matrix_type full
_refine_ls_number_parameters 695
_refine_ls_number_reflns 11292
_refine_ls_number_restraints 17
_refine_ls_restrained_S_all 1.065
_refine_ls_R_factor_all 0.0781
_refine_ls_R_factor_gt 0.0492
_refine_ls_shift/su_max 0.002
_refine_ls_shift/su_mean 0.000
_refine_ls_structure_factor_coef Fsqd
_refine_ls_weighting_details 'calc w=1/[\s^2^(Fo^2^)+(0.0805P)^2^+1.1392P] where P=(Fo^2^+2Fc^2^)/3'
_refine_ls_weighting_scheme calc
_refine_ls_wR_factor_gt 0.1281
_refine_ls_wR_factor_ref 0.1527
_reflns_number_gt 7953
_reflns_number_total 11292
_reflns_threshold_expression >2sigma(I)
_cod_data_source_file c2ce26072g.txt
_cod_data_source_block mo_01209b
_cod_depositor_comments
;
The following automatic conversions were performed:

'_symmetry_cell_setting' value 'Triclinic' changed to 'triclinic'
according to /home/saulius/struct/CIF-dictionaries/cif_core.dic
dictionary named 'cif_core.dic' version 2.4.2 from 2011-04-26.

Automatic conversion script
Id: cif_fix_values 1891 2012-01-12 08:04:46Z andrius 
;
_cod_original_sg_symbol_H-M P-1
_cod_database_code 7208880

loop_
_symmetry_equiv_pos_as_xyz
'x, y, z'
'-x, -y, -z'

loop_
_atom_site_label
_atom_site_type_symbol
_atom_site_fract_x
_atom_site_fract_y
_atom_site_fract_z
_atom_site_U_iso_or_equiv
_atom_site_adp_type
_atom_site_occupancy
_atom_site_symmetry_multiplicity
_atom_site_calc_flag
_atom_site_refinement_flags
Ni1 Ni 0.81507(4) 0.74524(4) 0.24358(3) 0.01818(13) Uani 1 1 d .
Ni2 Ni 0.5000 0.0000 0.5000 0.01513(16) Uani 1 2 d SD
Ni3 Ni 0.5000 1.0000 0.0000 0.02162(18) Uani 1 2 d SD
Zn1 Zn 1.08489(4) 0.45614(4) 0.26909(2) 0.01662(12) Uani 1 1 d .
N1 N 0.8292(3) 0.7805(3) 0.15113(19) 0.0254(8) Uani 1 1 d D
H1 H 0.767(3) 0.803(4) 0.150(2) 0.030 Uiso 1 1 d D
N2 N 0.7459(3) 0.5566(3) 0.21017(19) 0.0259(8) Uani 1 1 d D
H2 H 0.785(4) 0.510(4) 0.201(2) 0.028(13) Uiso 1 1 d D
N3 N 0.8072(3) 0.7104(3) 0.33697(19) 0.0262(8) Uani 1 1 d D
H3 H 0.880(3) 0.702(4) 0.340(2) 0.031 Uiso 1 1 d D
N4 N 0.8852(3) 0.9355(3) 0.27610(18) 0.0231(8) Uani 1 1 d D
H4 H 0.817(3) 0.951(4) 0.271(2) 0.028 Uiso 1 1 d D
N5 N 0.6011(3) 0.1787(3) 0.54499(16) 0.0204(7) Uani 1 1 d D
H5 H 0.671(3) 0.232(5) 0.532(3) 0.061(19) Uiso 1 1 d D
N6 N 0.6336(3) -0.0697(3) 0.52362(17) 0.0199(7) Uani 1 1 d D
H6 H 0.679(4) -0.054(6) 0.4909(17) 0.07(2) Uiso 1 1 d D
N7 N 0.3328(4) 1.0253(4) 0.00948(18) 0.0285(8) Uani 1 1 d D
H7 H 0.328(4) 1.079(3) 0.0385(16) 0.021(12) Uiso 1 1 d D
N8 N 0.4507(4) 0.8527(4) 0.05677(18) 0.0307(9) Uani 1 1 d D
H8 H 0.463(5) 0.896(3) 0.0928(8) 0.046 Uiso 1 1 d D
N9 N 1.2071(3) 0.3602(3) 0.26684(16) 0.0162(7) Uani 1 1 d .
N10 N 1.2332(3) 0.6302(3) 0.24743(15) 0.0154(7) Uani 1 1 d .
N11 N 0.9095(3) 0.3061(3) 0.28601(15) 0.0153(6) Uani 1 1 d .
O1 O 1.1459(2) 0.4774(3) 0.36322(13) 0.0211(6) Uani 1 1 d .
O2 O 1.2491(3) 0.4081(3) 0.43019(14) 0.0314(7) Uani 1 1 d .
O3 O 1.3190(5) 0.2073(4) 0.11202(18) 0.0630(13) Uani 1 1 d .
O4 O 1.4205(3) 0.1243(3) 0.17049(14) 0.0279(7) Uani 1 1 d .
O5 O 0.9918(2) 0.5783(3) 0.26995(15) 0.0247(7) Uani 1 1 d .
O6 O 1.0095(2) 0.7683(2) 0.24461(15) 0.0222(6) Uani 1 1 d .
O7 O 1.6248(2) 0.7296(3) 0.24409(15) 0.0261(7) Uani 1 1 d .
O8 O 1.6426(3) 0.8915(3) 0.18904(17) 0.0334(8) Uani 1 1 d .
O9 O 1.0045(2) 0.3861(3) 0.17872(13) 0.0238(6) Uani 1 1 d .
O10 O 0.8157(3) 0.2922(3) 0.12851(14) 0.0297(7) Uani 1 1 d .
O11 O 0.5898(2) 0.0631(3) 0.41460(13) 0.0205(6) Uani 1 1 d .
O12 O 0.7950(3) 0.1163(3) 0.44363(15) 0.0315(7) Uani 1 1 d .
O13 O 0.5772(3) 1.1295(3) 0.08047(15) 0.0337(8) Uani 1 1 d D
H13 H 0.650(2) 1.182(4) 0.083(2) 0.037(15) Uiso 1 1 d D
H13' H 0.532(4) 1.157(5) 0.101(3) 0.06(2) Uiso 1 1 d D
C1 C 0.8134(5) 0.6610(5) 0.1164(3) 0.0377(12) Uani 1 1 d .
H1A H 0.8946 0.6502 0.1186 0.045 Uiso 1 1 calc R
H1B H 0.7900 0.6625 0.0722 0.045 Uiso 1 1 calc R
C2 C 0.7105(4) 0.5514(4) 0.1434(2) 0.0357(12) Uani 1 1 d .
H2A H 0.6276 0.5581 0.1384 0.043 Uiso 1 1 calc R
H2B H 0.7029 0.4699 0.1216 0.043 Uiso 1 1 calc R
C3 C 0.6439(4) 0.4690(4) 0.2466(2) 0.0302(11) Uani 1 1 d .
H3A H 0.6197 0.3808 0.2283 0.036 Uiso 1 1 calc R
H3B H 0.5679 0.4888 0.2431 0.036 Uiso 1 1 calc R
C4 C 0.6832(4) 0.4780(4) 0.3140(3) 0.0372(13) Uani 1 1 d .
H4A H 0.7668 0.4721 0.3171 0.045 Uiso 1 1 calc R
H4B H 0.6209 0.4043 0.3327 0.045 Uiso 1 1 calc R
C5 C 0.6935(4) 0.5991(5) 0.3518(3) 0.0351(12) Uani 1 1 d .
H5A H 0.6161 0.6143 0.3429 0.042 Uiso 1 1 calc R
H5B H 0.6985 0.5883 0.3966 0.042 Uiso 1 1 calc R
C6 C 0.8209(4) 0.8308(5) 0.3718(2) 0.0325(10) Uani 1 1 d .
H6A H 0.8478 0.8317 0.4157 0.039 Uiso 1 1 calc R
H6B H 0.7381 0.8386 0.3708 0.039 Uiso 1 1 calc R
C7 C 0.9185(4) 0.9404(4) 0.3431(2) 0.0315(10) Uani 1 1 d .
H7A H 0.9232 1.0212 0.3645 0.038 Uiso 1 1 calc R
H7B H 1.0031 0.9375 0.3484 0.038 Uiso 1 1 calc R
C8 C 0.9894(4) 1.0239(4) 0.2422(2) 0.0293(10) Uani 1 1 d .
H8A H 1.0661 1.0059 0.2481 0.035 Uiso 1 1 calc R
H8B H 1.0104 1.1119 0.2600 0.035 Uiso 1 1 calc R
C9 C 0.9557(4) 1.0136(4) 0.1738(2) 0.0328(11) Uani 1 1 d .
H9A H 1.0217 1.0859 0.1559 0.039 Uiso 1 1 calc R
H9B H 0.8744 1.0237 0.1689 0.039 Uiso 1 1 calc R
C10 C 0.9418(4) 0.8916(4) 0.1352(2) 0.0309(10) Uani 1 1 d .
H10A H 0.9339 0.9026 0.0906 0.037 Uiso 1 1 calc R
H10B H 1.0194 0.8758 0.1425 0.037 Uiso 1 1 calc R
C11 C 0.5095(4) 0.2379(4) 0.5509(2) 0.0245(9) Uani 1 1 d .
H11A H 0.5553 0.3309 0.5599 0.029 Uiso 1 1 calc R
H11B H 0.4543 0.2047 0.5855 0.029 Uiso 1 1 calc R
C12 C 0.6670(4) 0.1821(4) 0.6043(2) 0.0250(9) Uani 1 1 d .
H12A H 0.6031 0.1411 0.6344 0.030 Uiso 1 1 calc R
H12B H 0.7155 0.2717 0.6207 0.030 Uiso 1 1 calc R
C13 C 0.7586(4) 0.1153(4) 0.5988(2) 0.0260(9) Uani 1 1 d .
H13A H 0.8151 0.1492 0.5647 0.031 Uiso 1 1 calc R
H13B H 0.8127 0.1368 0.6378 0.031 Uiso 1 1 calc R
C14 C 0.6939(4) -0.0289(4) 0.5865(2) 0.0252(9) Uani 1 1 d .
H14A H 0.7579 -0.0650 0.5923 0.030 Uiso 1 1 calc R
H14B H 0.6286 -0.0625 0.6171 0.030 Uiso 1 1 calc R
C15 C 0.5714(4) -0.2077(4) 0.5099(2) 0.0231(9) Uani 1 1 d .
H15A H 0.5170 -0.2459 0.5440 0.028 Uiso 1 1 calc R
H15B H 0.6363 -0.2437 0.5062 0.028 Uiso 1 1 calc R
C16 C 0.2154(4) 0.9091(5) 0.0107(2) 0.0401(12) Uani 1 1 d .
H16A H 0.1992 0.8583 -0.0300 0.048 Uiso 1 1 calc R
H16B H 0.1425 0.9329 0.0175 0.048 Uiso 1 1 calc R
C17 C 0.2246(5) 0.8301(5) 0.0609(2) 0.0430(13) Uani 1 1 d .
H17A H 0.1384 0.7650 0.0660 0.052 Uiso 1 1 calc R
H17B H 0.2523 0.8854 0.1004 0.052 Uiso 1 1 calc R
C18 C 0.3143(5) 0.7628(5) 0.0512(3) 0.0427(13) Uani 1 1 d .
H18A H 0.2994 0.7006 0.0824 0.051 Uiso 1 1 calc R
H18B H 0.2947 0.7156 0.0095 0.051 Uiso 1 1 calc R
C19 C 0.5384(5) 0.7915(5) 0.0421(3) 0.0438(13) Uani 1 1 d .
H19A H 0.5110 0.7389 0.0019 0.053 Uiso 1 1 calc R
H19B H 0.5386 0.7358 0.0747 0.053 Uiso 1 1 calc R
C20 C 0.6700(5) 0.8940(5) 0.0389(2) 0.0413(13) Uani 1 1 d .
H20A H 0.6979 0.9454 0.0794 0.050 Uiso 1 1 calc R
H20B H 0.7311 0.8553 0.0292 0.050 Uiso 1 1 calc R
C21 C 1.2524(3) 0.3531(3) 0.32204(18) 0.0154(8) Uani 1 1 d .
C22 C 1.3325(4) 0.2900(4) 0.3314(2) 0.0218(9) Uani 1 1 d .
H22 H 1.3647 0.2868 0.3718 0.026 Uiso 1 1 calc R
C23 C 1.3630(4) 0.2322(4) 0.2789(2) 0.0220(9) Uani 1 1 d .
H23 H 1.4141 0.1856 0.2833 0.026 Uiso 1 1 calc R
C24 C 1.3193(4) 0.2426(4) 0.22119(19) 0.0184(8) Uani 1 1 d .
C25 C 1.2391(3) 0.3071(3) 0.21666(19) 0.0178(8) Uani 1 1 d .
H25 H 1.2066 0.3131 0.1768 0.021 Uiso 1 1 calc R
C26 C 1.2132(4) 0.4186(4) 0.3767(2) 0.0208(8) Uani 1 1 d .
C27 C 1.3553(4) 0.1860(4) 0.1632(2) 0.0232(9) Uani 1 1 d .
C28 C 1.1911(3) 0.7213(3) 0.24117(18) 0.0151(8) Uani 1 1 d .
C29 C 1.2705(3) 0.8421(3) 0.22681(18) 0.0158(8) Uani 1 1 d .
H29 H 1.2388 0.9057 0.2229 0.019 Uiso 1 1 calc R
C30 C 1.3979(3) 0.8669(4) 0.21838(19) 0.0173(8) Uani 1 1 d .
H30 H 1.4543 0.9480 0.2079 0.021 Uiso 1 1 calc R
C31 C 1.4419(3) 0.7735(4) 0.22534(18) 0.0157(8) Uani 1 1 d .
C32 C 1.3561(3) 0.6554(3) 0.24016(18) 0.0152(8) Uani 1 1 d .
H32 H 1.3858 0.5907 0.2453 0.018 Uiso 1 1 calc R
C33 C 1.0525(3) 0.6860(3) 0.25260(18) 0.0154(8) Uani 1 1 d .
C34 C 1.5817(4) 0.8015(4) 0.2183(2) 0.0207(9) Uani 1 1 d .
C35 C 0.8312(4) 0.2647(3) 0.23614(19) 0.0185(8) Uani 1 1 d .
C36 C 0.7052(4) 0.1756(4) 0.2371(2) 0.0237(9) Uani 1 1 d .
H36 H 0.6504 0.1482 0.2005 0.028 Uiso 1 1 calc R
C37 C 0.6637(4) 0.1294(4) 0.2931(2) 0.0228(9) Uani 1 1 d .
H37 H 0.5783 0.0703 0.2955 0.027 Uiso 1 1 calc R
C38 C 0.7457(3) 0.1686(3) 0.34601(18) 0.0167(8) Uani 1 1 d .
C39 C 0.8690(3) 0.2599(3) 0.34061(18) 0.0163(8) Uani 1 1 d .
H39 H 0.9258 0.2901 0.3765 0.020 Uiso 1 1 calc R
C40 C 0.8859(4) 0.3170(4) 0.17554(19) 0.0194(8) Uani 1 1 d .
C41 C 0.7085(4) 0.1135(4) 0.40801(19) 0.0178(8) Uani 1 1 d .
O14 O 0.0392(4) 0.2412(4) 0.49825(19) 0.0523(10) Uani 1 1 d .
O15 O 0.2484(5) 0.5983(4) 0.5243(2) 0.0623(13) Uani 1 1 d .
H15 H 0.220(4) 0.520(5) 0.490(2) 0.034(13) Uiso 1 1 d D
H15' H 0.174(6) 0.623(5) 0.512(3) 0.06(2) Uiso 1 1 d D
O16 O 0.9615(4) 0.5702(5) 0.4132(2) 0.0555(11) Uani 1 1 d D
H16 H 0.964(6) 0.633(4) 0.439(2) 0.06(2) Uiso 1 1 d D
H16' H 1.000(6) 0.535(5) 0.436(2) 0.06(2) Uiso 1 1 d D

loop_
_atom_site_aniso_label
_atom_site_aniso_U_11
_atom_site_aniso_U_22
_atom_site_aniso_U_33
_atom_site_aniso_U_23
_atom_site_aniso_U_13
_atom_site_aniso_U_12
Ni1 0.0103(2) 0.0152(2) 0.0305(3) 0.0040(2) 0.0024(2) 0.00632(19)
Ni2 0.0139(3) 0.0153(3) 0.0143(4) 0.0027(3) 0.0015(3) 0.0037(3)
Ni3 0.0181(4) 0.0293(4) 0.0148(4) -0.0021(3) -0.0006(3) 0.0075(3)
Zn1 0.0116(2) 0.0156(2) 0.0230(3) 0.00415(18) 0.00192(17) 0.00534(17)
N1 0.0137(16) 0.0246(18) 0.037(2) -0.0009(16) 0.0009(15) 0.0075(14)
N2 0.0119(16) 0.0196(17) 0.044(2) 0.0005(16) -0.0079(15) 0.0047(14)
N3 0.0199(18) 0.0274(19) 0.035(2) 0.0144(16) 0.0083(16) 0.0116(15)
N4 0.0156(16) 0.0170(16) 0.038(2) 0.0044(15) 0.0059(15) 0.0077(14)
N5 0.0207(17) 0.0171(16) 0.0204(19) 0.0022(14) 0.0037(14) 0.0042(14)
N6 0.0202(17) 0.0188(16) 0.0199(19) 0.0040(14) 0.0040(14) 0.0065(14)
N7 0.0268(19) 0.043(2) 0.018(2) -0.0023(17) -0.0061(15) 0.0176(17)
N8 0.035(2) 0.035(2) 0.017(2) 0.0000(16) -0.0009(17) 0.0104(18)
N9 0.0145(15) 0.0121(15) 0.0203(18) 0.0007(13) 0.0035(13) 0.0035(12)
N10 0.0120(14) 0.0158(15) 0.0208(18) 0.0057(13) 0.0048(13) 0.0071(12)
N11 0.0153(15) 0.0150(15) 0.0168(17) -0.0005(13) 0.0053(13) 0.0077(12)
O1 0.0166(13) 0.0222(14) 0.0235(16) -0.0018(12) 0.0001(11) 0.0075(11)
O2 0.0403(18) 0.0468(19) 0.0152(16) 0.0048(14) -0.0030(13) 0.0259(16)
O3 0.110(4) 0.096(3) 0.026(2) -0.002(2) 0.000(2) 0.087(3)
O4 0.0362(17) 0.0315(16) 0.0266(17) 0.0053(13) 0.0090(14) 0.0239(14)
O5 0.0114(13) 0.0215(14) 0.043(2) 0.0079(13) 0.0068(12) 0.0077(11)
O6 0.0096(12) 0.0173(13) 0.0409(19) 0.0039(12) 0.0034(12) 0.0066(11)
O7 0.0121(13) 0.0254(15) 0.046(2) 0.0166(14) 0.0045(13) 0.0108(12)
O8 0.0203(15) 0.0275(16) 0.060(2) 0.0217(16) 0.0210(15) 0.0137(13)
O9 0.0166(14) 0.0315(16) 0.0193(15) 0.0095(12) 0.0006(11) 0.0042(12)
O10 0.0228(15) 0.0401(18) 0.0156(16) 0.0089(13) -0.0030(12) 0.0007(13)
O11 0.0139(13) 0.0243(14) 0.0184(15) 0.0054(12) 0.0032(11) 0.0018(11)
O12 0.0209(15) 0.0447(19) 0.0242(17) 0.0107(14) 0.0031(13) 0.0070(14)
O13 0.0205(16) 0.051(2) 0.0207(17) -0.0102(15) -0.0026(13) 0.0079(16)
C1 0.035(3) 0.035(3) 0.042(3) 0.000(2) 0.006(2) 0.014(2)
C2 0.030(2) 0.023(2) 0.050(3) -0.011(2) 0.000(2) 0.0091(19)
C3 0.0140(19) 0.0155(19) 0.057(3) 0.009(2) -0.006(2) 0.0016(16)
C4 0.022(2) 0.025(2) 0.068(4) 0.027(2) 0.012(2) 0.0081(19)
C5 0.020(2) 0.041(3) 0.047(3) 0.023(2) 0.013(2) 0.012(2)
C6 0.028(2) 0.045(3) 0.025(3) 0.002(2) -0.0029(19) 0.016(2)
C7 0.026(2) 0.028(2) 0.040(3) -0.006(2) -0.002(2) 0.0124(19)
C8 0.020(2) 0.017(2) 0.049(3) -0.0003(19) 0.007(2) 0.0058(17)
C9 0.018(2) 0.024(2) 0.055(3) 0.015(2) 0.011(2) 0.0050(18)
C10 0.022(2) 0.035(2) 0.039(3) 0.016(2) 0.014(2) 0.0118(19)
C11 0.024(2) 0.022(2) 0.025(2) -0.0015(17) -0.0001(17) 0.0068(17)
C12 0.026(2) 0.023(2) 0.020(2) -0.0044(17) 0.0032(17) 0.0050(17)
C13 0.020(2) 0.034(2) 0.020(2) -0.0004(18) -0.0051(17) 0.0073(18)
C14 0.021(2) 0.032(2) 0.024(2) 0.0108(18) 0.0013(17) 0.0106(18)
C15 0.024(2) 0.020(2) 0.028(2) 0.0024(17) -0.0002(18) 0.0108(17)
C16 0.019(2) 0.063(3) 0.032(3) -0.006(2) -0.0024(19) 0.012(2)
C17 0.028(2) 0.055(3) 0.029(3) -0.003(2) 0.007(2) 0.001(2)
C18 0.045(3) 0.034(3) 0.034(3) 0.001(2) 0.013(2) 0.001(2)
C19 0.052(3) 0.044(3) 0.040(3) -0.002(2) -0.010(3) 0.026(3)
C20 0.047(3) 0.060(3) 0.030(3) 0.008(2) -0.008(2) 0.035(3)
C21 0.0154(18) 0.0148(17) 0.016(2) 0.0032(15) 0.0008(15) 0.0055(15)
C22 0.023(2) 0.027(2) 0.020(2) 0.0087(17) 0.0025(16) 0.0134(17)
C23 0.022(2) 0.024(2) 0.026(2) 0.0070(17) 0.0043(17) 0.0150(17)
C24 0.0183(18) 0.0172(18) 0.022(2) 0.0026(16) 0.0034(16) 0.0090(15)
C25 0.0172(18) 0.0187(19) 0.016(2) 0.0047(15) -0.0032(15) 0.0054(15)
C26 0.0191(19) 0.0185(19) 0.022(2) 0.0018(16) 0.0072(16) 0.0047(16)
C27 0.029(2) 0.028(2) 0.017(2) -0.0006(17) 0.0014(17) 0.0159(18)
C28 0.0103(17) 0.0173(18) 0.016(2) 0.0009(15) -0.0013(14) 0.0040(14)
C29 0.0156(18) 0.0165(18) 0.019(2) 0.0022(15) 0.0020(15) 0.0097(15)
C30 0.0115(17) 0.0158(18) 0.021(2) 0.0017(15) 0.0000(15) 0.0023(14)
C31 0.0108(17) 0.0186(18) 0.018(2) 0.0013(15) 0.0011(14) 0.0060(14)
C32 0.0108(17) 0.0167(18) 0.020(2) 0.0041(15) 0.0003(15) 0.0072(14)
C33 0.0100(17) 0.0196(19) 0.016(2) -0.0002(15) -0.0021(14) 0.0061(15)
C34 0.0164(19) 0.0198(19) 0.028(2) 0.0025(17) 0.0030(16) 0.0094(16)
C35 0.0161(18) 0.0125(17) 0.025(2) 0.0033(15) 0.0037(16) 0.0032(15)
C36 0.0146(19) 0.026(2) 0.021(2) 0.0031(17) -0.0018(16) -0.0018(16)
C37 0.0164(19) 0.020(2) 0.025(2) 0.0023(17) 0.0018(16) -0.0001(16)
C38 0.0175(18) 0.0174(18) 0.016(2) 0.0052(15) 0.0052(15) 0.0075(15)
C39 0.0121(17) 0.0197(18) 0.016(2) 0.0032(15) -0.0032(14) 0.0047(15)
C40 0.027(2) 0.0168(18) 0.018(2) 0.0030(15) 0.0077(17) 0.0115(16)
C41 0.0181(18) 0.0178(18) 0.017(2) 0.0021(15) 0.0042(15) 0.0066(15)
O14 0.043(2) 0.061(3) 0.044(2) 0.011(2) 0.0063(18) 0.0105(19)
O15 0.084(3) 0.032(2) 0.060(3) 0.006(2) 0.037(3) 0.009(2)
O16 0.047(2) 0.068(3) 0.049(3) -0.001(2) 0.000(2) 0.021(2)

loop_
_atom_type_symbol
_atom_type_description
_atom_type_scat_dispersion_real
_atom_type_scat_dispersion_imag
_atom_type_scat_source
C C 0.0033 0.0016 'International Tables Vol C Tables 4.2.6.8 and 6.1.1.4'
H H 0.0000 0.0000 'International Tables Vol C Tables 4.2.6.8 and 6.1.1.4'
N N 0.0061 0.0033 'International Tables Vol C Tables 4.2.6.8 and 6.1.1.4'
O O 0.0106 0.0060 'International Tables Vol C Tables 4.2.6.8 and 6.1.1.4'
Ni Ni 0.3393 1.1124 'International Tables Vol C Tables 4.2.6.8 and 6.1.1.4'
Zn Zn 0.2839 1.4301 'International Tables Vol C Tables 4.2.6.8 and 6.1.1.4'

loop_
_geom_angle_atom_site_label_1
_geom_angle_atom_site_label_2
_geom_angle_atom_site_label_3
_geom_angle
_geom_angle_site_symmetry_1
_geom_angle_site_symmetry_3
N2 Ni1 N1 85.21(15) . .
N2 Ni1 N4 179.32(16) . .
N1 Ni1 N4 94.12(15) . .
N2 Ni1 N3 94.91(15) . .
N1 Ni1 N3 178.05(13) . .
N4 Ni1 N3 85.75(15) . .
N2 Ni1 O7 88.48(13) . 1_455
N1 Ni1 O7 92.76(13) . 1_455
N4 Ni1 O7 91.65(12) . 1_455
N3 Ni1 O7 89.19(13) . 1_455
N2 Ni1 O6 93.69(12) . .
N1 Ni1 O6 87.57(13) . .
N4 Ni1 O6 86.18(12) . .
N3 Ni1 O6 90.48(13) . .
O7 Ni1 O6 177.83(11) 1_455 .
N5 Ni2 N5 180.0 . 2_656
N5 Ni2 N6 85.40(13) . 2_656
N5 Ni2 N6 94.60(13) 2_656 2_656
N5 Ni2 N6 94.60(13) . .
N5 Ni2 N6 85.40(13) 2_656 .
N6 Ni2 N6 180.00(14) 2_656 .
N5 Ni2 O11 89.71(12) . 2_656
N5 Ni2 O11 90.29(12) 2_656 2_656
N6 Ni2 O11 91.93(12) 2_656 2_656
N6 Ni2 O11 88.07(12) . 2_656
N5 Ni2 O11 90.29(12) . .
N5 Ni2 O11 89.71(12) 2_656 .
N6 Ni2 O11 88.07(12) 2_656 .
N6 Ni2 O11 91.93(12) . .
O11 Ni2 O11 180.0 2_656 .
N7 Ni3 N7 180.0 . 2_675
N7 Ni3 N8 94.57(16) . .
N7 Ni3 N8 85.43(16) 2_675 .
N7 Ni3 N8 85.43(16) . 2_675
N7 Ni3 N8 94.57(16) 2_675 2_675
N8 Ni3 N8 179.999(1) . 2_675
N7 Ni3 O13 91.92(14) . 2_675
N7 Ni3 O13 88.08(14) 2_675 2_675
N8 Ni3 O13 91.50(15) . 2_675
N8 Ni3 O13 88.50(15) 2_675 2_675
N7 Ni3 O13 88.07(14) . .
N7 Ni3 O13 91.92(14) 2_675 .
N8 Ni3 O13 88.50(15) . .
N8 Ni3 O13 91.50(15) 2_675 .
O13 Ni3 O13 179.999(1) 2_675 .
O5 Zn1 O9 88.06(12) . .
O5 Zn1 O1 100.87(12) . .
O9 Zn1 O1 165.51(11) . .
O5 Zn1 N9 170.33(11) . .
O9 Zn1 N9 94.73(12) . .
O1 Zn1 N9 78.36(12) . .
O5 Zn1 N11 88.90(11) . .
O9 Zn1 N11 77.90(12) . .
O1 Zn1 N11 90.77(12) . .
N9 Zn1 N11 100.74(12) . .
O5 Zn1 N10 77.86(11) . .
O9 Zn1 N10 98.33(12) . .
O1 Zn1 N10 94.72(12) . .
N9 Zn1 N10 92.56(11) . .
N11 Zn1 N10 166.40(11) . .
C1 N1 C10 114.0(4) . .
C1 N1 Ni1 106.1(3) . .
C10 N1 Ni1 117.0(3) . .
C2 N2 C3 114.9(3) . .
C2 N2 Ni1 106.1(3) . .
C3 N2 Ni1 114.8(3) . .
C6 N3 C5 113.7(4) . .
C6 N3 Ni1 105.5(3) . .
C5 N3 Ni1 114.7(3) . .
C8 N4 C7 113.5(3) . .
C8 N4 Ni1 116.6(3) . .
C7 N4 Ni1 105.5(2) . .
C12 N5 C11 112.8(3) . .
C12 N5 Ni2 115.6(3) . .
C11 N5 Ni2 105.5(2) . .
C15 N6 C14 113.9(3) . .
C15 N6 Ni2 106.2(2) . .
C14 N6 Ni2 115.8(3) . .
C20 N7 C16 114.4(4) 2_675 .
C20 N7 Ni3 105.4(3) 2_675 .
C16 N7 Ni3 116.4(3) . .
C19 N8 C18 113.4(4) . .
C19 N8 Ni3 104.5(3) . .
C18 N8 Ni3 115.5(3) . .
C21 N9 C25 119.5(3) . .
C21 N9 Zn1 113.5(3) . .
C25 N9 Zn1 127.1(3) . .
C28 N10 C32 119.3(3) . .
C28 N10 Zn1 112.3(2) . .
C32 N10 Zn1 128.5(2) . .
C35 N11 C39 119.3(3) . .
C35 N11 Zn1 112.4(3) . .
C39 N11 Zn1 128.1(3) . .
C26 O1 Zn1 115.6(3) . .
C33 O5 Zn1 116.7(2) . .
C33 O6 Ni1 127.6(2) . .
C34 O7 Ni1 125.7(3) . 1_655
C40 O9 Zn1 114.7(3) . .
C41 O11 Ni2 125.8(3) . .
N1 C1 C2 109.8(4) . .
N2 C2 C1 108.0(4) . .
N2 C3 C4 113.2(3) . .
C3 C4 C5 114.8(4) . .
N3 C5 C4 111.5(4) . .
N3 C6 C7 109.5(4) . .
N4 C7 C6 110.7(4) . .
N4 C8 C9 112.6(4) . .
C8 C9 C10 117.4(4) . .
N1 C10 C9 111.9(4) . .
N5 C11 C15 108.8(3) . 2_656
N5 C12 C13 113.0(3) . .
C14 C13 C12 114.8(3) . .
N6 C14 C13 112.4(3) . .
N6 C15 C11 108.8(3) . 2_656
N7 C16 C17 111.8(4) . .
C16 C17 C18 116.6(4) . .
N8 C18 C17 112.4(4) . .
N8 C19 C20 108.2(4) . .
N7 C20 C19 108.9(4) 2_675 .
N9 C21 C22 122.9(4) . .
N9 C21 C26 116.0(3) . .
C22 C21 C26 121.0(4) . .
C23 C22 C21 117.3(4) . .
C24 C23 C22 120.1(4) . .
C23 C24 C25 118.4(4) . .
C23 C24 C27 121.4(3) . .
C25 C24 C27 120.2(4) . .
N9 C25 C24 121.9(4) . .
O2 C26 O1 126.1(4) . .
O2 C26 C21 117.8(4) . .
O1 C26 C21 116.2(4) . .
O4 C27 O3 125.4(4) . .
O4 C27 C24 117.1(4) . .
O3 C27 C24 117.6(4) . .
N10 C28 C29 122.3(3) . .
N10 C28 C33 115.6(3) . .
C29 C28 C33 122.0(3) . .
C28 C29 C30 118.0(3) . .
C31 C30 C29 119.8(3) . .
C30 C31 C32 118.5(3) . .
C30 C31 C34 120.0(3) . .
C32 C31 C34 121.5(3) . .
N10 C32 C31 122.1(3) . .
O5 C33 O6 126.2(3) . .
O5 C33 C28 117.0(3) . .
O6 C33 C28 116.8(3) . .
O8 C34 O7 126.3(4) . .
O8 C34 C31 117.2(3) . .
O7 C34 C31 116.5(3) . .
N11 C35 C36 123.0(4) . .
N11 C35 C40 116.2(3) . .
C36 C35 C40 120.8(4) . .
C37 C36 C35 117.6(4) . .
C36 C37 C38 120.6(4) . .
C37 C38 C39 117.5(4) . .
C37 C38 C41 123.0(3) . .
C39 C38 C41 119.4(3) . .
N11 C39 C38 122.0(3) . .
O10 C40 O9 124.7(4) . .
O10 C40 C35 119.8(4) . .
O9 C40 C35 115.5(3) . .
O12 C41 O11 128.0(4) . .
O12 C41 C38 117.2(3) . .
O11 C41 C38 114.7(3) . .

loop_
_geom_bond_atom_site_label_1
_geom_bond_atom_site_label_2
_geom_bond_distance
_geom_bond_site_symmetry_2
Ni1 N2 2.062(4) .
Ni1 N1 2.068(4) .
Ni1 N4 2.072(3) .
Ni1 N3 2.087(4) .
Ni1 O7 2.120(3) 1_455
Ni1 O6 2.140(3) .
Ni2 N5 2.069(3) .
Ni2 N5 2.069(3) 2_656
Ni2 N6 2.069(3) 2_656
Ni2 N6 2.069(3) .
Ni2 O11 2.168(3) 2_656
Ni2 O11 2.168(3) .
Ni3 N7 2.068(4) .
Ni3 N7 2.068(4) 2_675
Ni3 N8 2.074(4) .
Ni3 N8 2.074(4) 2_675
Ni3 O13 2.127(3) 2_675
Ni3 O13 2.127(3) .
Zn1 O5 2.082(3) .
Zn1 O9 2.099(3) .
Zn1 O1 2.102(3) .
Zn1 N9 2.108(3) .
Zn1 N11 2.129(3) .
Zn1 N10 2.145(3) .
N1 C1 1.463(6) .
N1 C10 1.483(5) .
N2 C2 1.482(7) .
N2 C3 1.494(6) .
N3 C6 1.480(6) .
N3 C5 1.484(5) .
N4 C8 1.481(5) .
N4 C7 1.481(6) .
N5 C12 1.464(6) .
N5 C11 1.471(5) .
N6 C15 1.465(5) .
N6 C14 1.466(5) .
N7 C20 1.462(6) 2_675
N7 C16 1.477(6) .
N8 C19 1.473(7) .
N8 C18 1.490(6) .
N9 C21 1.313(5) .
N9 C25 1.337(5) .
N10 C28 1.337(5) .
N10 C32 1.339(5) .
N11 C35 1.317(5) .
N11 C39 1.349(5) .
O1 C26 1.259(5) .
O2 C26 1.250(5) .
O3 C27 1.250(5) .
O4 C27 1.239(5) .
O5 C33 1.251(5) .
O6 C33 1.255(4) .
O7 C34 1.279(5) .
O7 Ni1 2.120(3) 1_655
O8 C34 1.228(5) .
O9 C40 1.271(5) .
O10 C40 1.225(5) .
O11 C41 1.267(5) .
O12 C41 1.232(5) .
C1 C2 1.513(7) .
C3 C4 1.500(7) .
C4 C5 1.526(7) .
C6 C7 1.503(7) .
C8 C9 1.504(7) .
C9 C10 1.531(7) .
C11 C15 1.526(6) 2_656
C12 C13 1.535(6) .
C13 C14 1.527(6) .
C15 C11 1.527(6) 2_656
C16 C17 1.500(8) .
C17 C18 1.528(8) .
C19 C20 1.509(8) .
C20 N7 1.462(6) 2_675
C21 C22 1.403(5) .
C21 C26 1.527(6) .
C22 C23 1.396(6) .
C23 C24 1.366(6) .
C24 C25 1.404(5) .
C24 C27 1.511(6) .
C28 C29 1.391(5) .
C28 C33 1.509(5) .
C29 C30 1.394(5) .
C30 C31 1.378(5) .
C31 C32 1.393(5) .
C31 C34 1.520(5) .
C35 C36 1.403(5) .
C35 C40 1.527(6) .
C36 C37 1.377(6) .
C37 C38 1.391(6) .
C38 C39 1.401(5) .
C38 C41 1.525(5) .

loop_
_geom_hbond_atom_site_label_D
_geom_hbond_atom_site_label_H
_geom_hbond_atom_site_label_A
_geom_hbond_distance_DH
_geom_hbond_distance_HA
_geom_hbond_distance_DA
_geom_hbond_angle_DHA
_geom_hbond_site_symmetry_A
N6 H6 O12 0.87(2) 2.23(4) 2.928(4) 136(5) .
O15 H15 O2 1.06(5) 1.89(5) 2.881(5) 155(4) 1_455
N1 H1 O8 0.854(19) 2.21(3) 3.005(4) 155(5) 1_455
N5 H5 O15 0.87(2) 2.26(4) 3.003(5) 144(5) 2_666
O16 H16 O14 0.867(19) 1.93(2) 2.791(6) 174(6) 2_666
O13 H13' O4 0.827(19) 1.96(4) 2.669(4) 144(6) 1_465
N7 H7 O3 0.868(19) 2.12(2) 2.990(5) 178(4) 1_465
O13 H13 O10 0.814(19) 2.00(3) 2.752(4) 153(5) 1_565

loop_
_platon_squeeze_void_nr
_platon_squeeze_void_average_x
_platon_squeeze_void_average_y
_platon_squeeze_void_average_z
_platon_squeeze_void_volume
_platon_squeeze_void_count_electrons
1 0.035 0.500 0.000 236.0 61.4
2 0.073 0.016 0.487 8.7 -0.3
3 0.500 0.500 0.500 23.1 -0.7
4 0.913 0.980 0.515 6.7 0.0
